data_4035197
loop_
_publ_author_name
'Bucci, Raffaella'
'Giofr\'e, Sabrina'
'Clerici, Francesca'
'Contini, Alessandro'
'Pinto, Andrea'
'Erba, Emanuela'
'Soave, Raffaella'
'Pellegrino, Sara'
'Gelmi, Maria Luisa'

_publ_section_title
;
 Tetrahydro-4 H-(pyrrolo[3,4- d]isoxazol-3-yl)methanamine: A Bicyclic
 Diamino Scaffold Stabilizing Parallel Turn Conformations.
;
_journal_issue 19
_journal_name_full 'The Journal of organic chemistry'
_journal_page_first 11493
_journal_page_last 11501
_journal_paper_doi 10.1021/acs.joc.8b01299
_journal_volume 83
_journal_year 2018
_chemical_absolute_configuration syn
_chemical_formula_sum 'C18 H25 N3 O3'
_chemical_formula_weight 331.42
_chemical_name_systematic
;
t-Butyl 1-(3aR,5,6,6aS-tetrahydro-4H-pyrrolo[3,4-d]isoxazol-3-yl)-2S-phenylethyl)carbamate
;
_space_group_crystal_system orthorhombic
_space_group_IT_number 19
_space_group_name_Hall 'P 2ac 2ab'
_space_group_name_H-M_alt 'P 21 21 21'
_atom_sites_solution_hydrogens geom
_audit_creation_date 05/04/2018
_audit_creation_method SHELXL-2016
_cell_angle_alpha 90
_cell_angle_beta 90
_cell_angle_gamma 90
_cell_formula_units_Z 4
_cell_length_a 9.2524(7)
_cell_length_b 11.1911(8)
_cell_length_c 17.8291(13)
_cell_measurement_reflns_used 366
_cell_measurement_temperature 293(2)
_cell_measurement_theta_max 11.91
_cell_measurement_theta_min 2.28
_cell_volume 1846.1(2)
_computing_cell_refinement 'SAINT+ (Bruker AXS, Madison (USA) 1994-1996)'
_computing_data_collection 'SAINT+ (Bruker AXS, Madison (USA) 1994-1996)'
_computing_data_reduction 'SAINT+ (Bruker AXS, Madison (USA) 1994-1996)'
_computing_molecular_graphics 'Diamond v3.2i (Brandenburg, 2012)'
_computing_structure_refinement 'SHELXL-2016/4 (Sheldrick, 2016)'
_computing_structure_solution 'SHELXS97 (Sheldrick, 1997)'
_diffrn_ambient_temperature 293(2)
_diffrn_measured_fraction_theta_full 1.000
_diffrn_measured_fraction_theta_max 1.000
_diffrn_measurement_device_type 'Bruker AXS APEX CCD area-detector'
_diffrn_measurement_method \w-scan
_diffrn_radiation_monochromator graphite
_diffrn_radiation_source 'fine-focus sealed tube'
_diffrn_radiation_type MoK\a
_diffrn_radiation_wavelength 0.71073
_diffrn_reflns_av_R_equivalents 0.0907
_diffrn_reflns_av_unetI/netI 0.0726
_diffrn_reflns_Laue_measured_fraction_full 1.000
_diffrn_reflns_Laue_measured_fraction_max 1.000
_diffrn_reflns_limit_h_max 11
_diffrn_reflns_limit_h_min -11
_diffrn_reflns_limit_k_max 14
_diffrn_reflns_limit_k_min -14
_diffrn_reflns_limit_l_max 22
_diffrn_reflns_limit_l_min -22
_diffrn_reflns_number 26453
_diffrn_reflns_point_group_measured_fraction_full 1.000
_diffrn_reflns_point_group_measured_fraction_max 1.000
_diffrn_reflns_theta_full 25.242
_diffrn_reflns_theta_max 26.491
_diffrn_reflns_theta_min 2.149
_exptl_absorpt_coefficient_mu 0.082
_exptl_absorpt_correction_T_max 0.7463
_exptl_absorpt_correction_T_min 0.6651
_exptl_absorpt_correction_type multi-scan
_exptl_absorpt_process_details 'SADABS; Sheldrick, 2004'
_exptl_crystal_colour colourless
_exptl_crystal_density_diffrn 1.192
_exptl_crystal_description prism
_exptl_crystal_F_000 712
_exptl_crystal_size_max 0.24
_exptl_crystal_size_mid 0.18
_exptl_crystal_size_min 0.10
_refine_diff_density_max 0.107
_refine_diff_density_min -0.139
_refine_diff_density_rms 0.030
_refine_ls_abs_structure_details
;
 Flack x determined using 480 quotients [(I+)-(I-)]/[(I+)+(I-)]
 (Parsons, Flack and Wagner, Acta Cryst. B69 (2013) 249-259).
;
_refine_ls_abs_structure_Flack -2.3(10)
_refine_ls_extinction_method none
_refine_ls_goodness_of_fit_ref 0.955
_refine_ls_hydrogen_treatment constr
_refine_ls_matrix_type full
_refine_ls_number_parameters 217
_refine_ls_number_reflns 3831
_refine_ls_number_restraints 0
_refine_ls_restrained_S_all 0.955
_refine_ls_R_factor_all 0.1622
_refine_ls_R_factor_gt 0.0504
_refine_ls_shift/su_max 0.000
_refine_ls_shift/su_mean 0.000
_refine_ls_structure_factor_coef Fsqd
_refine_ls_weighting_details 'w=1/[\s^2^(Fo^2^)+(0.0669P)^2^] where P=(Fo^2^+2Fc^2^)/3'
_refine_ls_weighting_scheme calc
_refine_ls_wR_factor_gt 0.1105
_refine_ls_wR_factor_ref 0.1546
_reflns_Friedel_coverage 0.746
_reflns_Friedel_fraction_full 1.000
_reflns_Friedel_fraction_max 1.000
_reflns_number_gt 1567
_reflns_number_total 3831
_reflns_threshold_expression 'I > 2\s(I)'
_cod_data_source_file jo8b01299_si_001.cif
_cod_data_source_block AC43C2
_cod_database_code 4035197
_shelx_space_group_comment
;
The symmetry employed for this shelxl refinement is uniquely defined
by the following loop, which should always be used as a source of
symmetry information in preference to the above space-group names.
They are only intended as comments.
;

loop_
_space_group_symop_operation_xyz
'x, y, z'
'-x+1/2, -y, z+1/2'
'-x, y+1/2, -z+1/2'
'x+1/2, -y+1/2, -z'

loop_
_atom_site_label
_atom_site_type_symbol
_atom_site_fract_x
_atom_site_fract_y
_atom_site_fract_z
_atom_site_U_iso_or_equiv
_atom_site_adp_type
_atom_site_occupancy
_atom_site_site_symmetry_order
_atom_site_calc_flag
_atom_site_refinement_flags_posn
_atom_site_refinement_flags_adp
O1 O 0.5311(3) 0.3449(2) 0.9893(2) 0.0834(11) Uani 1 1 d . .
O2 O 0.3071(3) 0.4274(2) 0.9926(2) 0.0746(9) Uani 1 1 d . .
O3 O 0.3056(5) -0.1321(3) 0.8871(2) 0.1002(12) Uani 1 1 d . .
N1 N 0.3280(4) 0.2318(3) 0.9971(2) 0.0679(10) Uani 1 1 d . .
H1 H 0.235246 0.232947 0.994189 0.082 Uiso 1 1 calc R U
N2 N 0.3417(5) -0.0752(4) 0.9553(3) 0.0853(13) Uani 1 1 d . .
N3 N 0.5379(8) 0.0075(11) 0.7996(4) 0.195(4) Uani 1 1 d . .
H3 H 0.628527 -0.009535 0.798961 0.234 Uiso 1 1 calc R U
C1 C 0.4006(5) 0.3361(4) 0.9937(3) 0.0658(12) Uani 1 1 d . .
C2 C 0.3590(5) 0.5524(3) 0.9927(3) 0.0761(14) Uani 1 1 d . .
C3 C 0.4006(4) 0.1180(4) 1.0057(3) 0.0668(12) Uani 1 1 d . .
H3A H 0.504736 0.132183 1.001009 0.080 Uiso 1 1 calc R U
C4 C 0.4415(7) 0.5753(6) 1.0633(4) 0.119(2) Uani 1 1 d . .
H4A H 0.475418 0.656409 1.063507 0.178 Uiso 1 1 calc R U
H4B H 0.379598 0.562462 1.105711 0.178 Uiso 1 1 calc R U
H4C H 0.522511 0.521902 1.065927 0.178 Uiso 1 1 calc R U
C5 C 0.4441(7) 0.5781(5) 0.9226(4) 0.113(2) Uani 1 1 d . .
H5A H 0.477022 0.659462 0.923548 0.170 Uiso 1 1 calc R U
H5B H 0.525829 0.525430 0.920102 0.170 Uiso 1 1 calc R U
H5C H 0.383731 0.565912 0.879509 0.170 Uiso 1 1 calc R U
C6 C 0.3727(5) 0.0649(4) 1.0841(3) 0.0787(15) Uani 1 1 d . .
H6A H 0.269357 0.055173 1.091052 0.094 Uiso 1 1 calc R U
H6B H 0.416650 -0.013631 1.086825 0.094 Uiso 1 1 calc R U
C7 C 0.3566(5) 0.0360(5) 0.9440(3) 0.0699(14) Uani 1 1 d . .
C8 C 0.3348(7) 0.0727(5) 0.8646(3) 0.0920(17) Uani 1 1 d . .
H8 H 0.256084 0.130643 0.859503 0.110 Uiso 1 1 calc R U
C9 C 0.4701(11) 0.1150(10) 0.8277(5) 0.169(4) Uani 1 1 d . .
H9A H 0.448300 0.169654 0.787045 0.203 Uiso 1 1 calc R U
H9B H 0.532427 0.155137 0.863508 0.203 Uiso 1 1 calc R U
C10 C 0.4319(6) 0.1417(4) 1.1471(3) 0.0752(15) Uani 1 1 d . .
C11 C 0.3530(7) 0.2352(6) 1.1755(4) 0.1062(19) Uani 1 1 d . .
H11 H 0.261745 0.251253 1.156037 0.127 Uiso 1 1 calc R U
C12 C 0.6227(8) 0.1906(8) 1.2335(4) 0.118(2) Uani 1 1 d . .
H12 H 0.713971 0.175346 1.253067 0.141 Uiso 1 1 calc R U
C13 C 0.5678(7) 0.1210(5) 1.1757(3) 0.0921(17) Uani 1 1 d . .
H13 H 0.623663 0.059405 1.156076 0.110 Uiso 1 1 calc R U
C14 C 0.2988(6) -0.0449(5) 0.8278(3) 0.0913(16) Uani 1 1 d . .
H14 H 0.203653 -0.043243 0.803665 0.110 Uiso 1 1 calc R U
C15 C 0.4175(9) -0.0659(8) 0.7724(4) 0.147(3) Uani 1 1 d . .
H15A H 0.444256 -0.149635 0.771100 0.176 Uiso 1 1 calc R U
H15B H 0.388249 -0.041192 0.722542 0.176 Uiso 1 1 calc R U
C16 C 0.2157(5) 0.6216(4) 0.9930(4) 0.1023(18) Uani 1 1 d . .
H16A H 0.235148 0.705874 0.993044 0.153 Uiso 1 1 calc R U
H16B H 0.160940 0.601262 0.949038 0.153 Uiso 1 1 calc R U
H16C H 0.161332 0.600982 1.036965 0.153 Uiso 1 1 calc R U
C17 C 0.4069(13) 0.3056(7) 1.2323(5) 0.138(3) Uani 1 1 d . .
H17 H 0.352518 0.368948 1.250828 0.165 Uiso 1 1 calc R U
C18 C 0.5402(15) 0.2822(9) 1.2612(5) 0.137(3) Uani 1 1 d . .
H18 H 0.575632 0.329022 1.300154 0.165 Uiso 1 1 calc R U

loop_
_atom_site_aniso_label
_atom_site_aniso_U_11
_atom_site_aniso_U_22
_atom_site_aniso_U_33
_atom_site_aniso_U_23
_atom_site_aniso_U_13
_atom_site_aniso_U_12
O1 0.0493(18) 0.0590(18) 0.142(3) 0.012(2) 0.002(2) -0.0023(14)
O2 0.0546(16) 0.0481(17) 0.121(3) 0.005(2) -0.002(2) -0.0001(14)
O3 0.120(3) 0.069(2) 0.112(3) -0.012(2) -0.011(3) -0.005(2)
N1 0.0474(18) 0.049(2) 0.107(3) 0.011(2) -0.005(2) -0.0030(17)
N2 0.096(3) 0.057(3) 0.102(3) 0.000(3) -0.010(3) -0.001(2)
N3 0.092(5) 0.341(12) 0.152(7) -0.043(7) 0.034(4) -0.026(7)
C1 0.053(3) 0.060(3) 0.084(3) 0.007(3) -0.001(3) 0.001(2)
C2 0.064(3) 0.046(2) 0.118(4) 0.006(3) 0.004(4) -0.005(2)
C3 0.057(3) 0.050(2) 0.092(4) 0.009(3) -0.002(3) 0.001(2)
C4 0.111(5) 0.108(5) 0.137(5) -0.031(4) -0.019(4) -0.012(4)
C5 0.102(5) 0.084(4) 0.153(6) 0.039(4) 0.043(4) 0.017(4)
C6 0.071(3) 0.068(3) 0.098(4) 0.025(3) 0.007(3) 0.001(3)
C7 0.059(3) 0.061(3) 0.089(4) 0.010(3) -0.002(3) 0.002(3)
C8 0.109(4) 0.073(4) 0.093(4) 0.016(3) -0.021(4) -0.010(4)
C9 0.164(9) 0.235(11) 0.108(6) 0.017(7) 0.012(6) -0.117(9)
C10 0.083(4) 0.059(3) 0.084(4) 0.011(3) 0.004(3) -0.001(3)
C11 0.115(5) 0.093(4) 0.111(5) -0.002(4) 0.007(4) 0.020(4)
C12 0.119(6) 0.131(6) 0.102(5) 0.015(5) -0.025(5) -0.023(5)
C13 0.088(4) 0.095(4) 0.092(4) 0.014(4) -0.007(4) 0.003(4)
C14 0.088(4) 0.092(4) 0.094(4) -0.003(4) -0.004(4) -0.005(3)
C15 0.118(6) 0.195(8) 0.128(6) -0.034(6) 0.029(5) -0.020(6)
C16 0.076(3) 0.058(3) 0.173(6) 0.007(4) 0.012(4) 0.009(2)
C17 0.205(10) 0.112(6) 0.096(6) -0.013(5) 0.021(6) 0.013(6)
C18 0.204(10) 0.116(6) 0.091(6) -0.004(5) -0.002(7) -0.030(7)

loop_
_atom_type_symbol
_atom_type_description
_atom_type_scat_dispersion_real
_atom_type_scat_dispersion_imag
_atom_type_scat_source
C C 0.0030 0.0020 'International Tables Vol C Tables 4.2.6.8 and 6.1.1.4'
H H 0.0000 0.0000 'International Tables Vol C Tables 4.2.6.8 and 6.1.1.4'
N N 0.0060 0.0030 'International Tables Vol C Tables 4.2.6.8 and 6.1.1.4'
O O 0.0110 0.0060 'International Tables Vol C Tables 4.2.6.8 and 6.1.1.4'

loop_
_geom_angle_atom_site_label_1
_geom_angle_atom_site_label_2
_geom_angle_atom_site_label_3
_geom_angle
C1 O2 C2 120.8(3)
N2 O3 C14 109.7(4)
C1 N1 C3 122.3(3)
C1 N1 H1 118.8
C3 N1 H1 118.8
C7 N2 O3 109.3(4)
C9 N3 C15 104.5(7)
C9 N3 H3 127.7
C15 N3 H3 127.7
O1 C1 O2 125.5(4)
O1 C1 N1 124.7(4)
O2 C1 N1 109.8(4)
O2 C2 C4 109.3(4)
O2 C2 C5 110.5(4)
C4 C2 C5 113.5(5)
O2 C2 C16 101.3(3)
C4 C2 C16 110.6(5)
C5 C2 C16 111.0(5)
N1 C3 C7 109.7(4)
N1 C3 C6 110.9(4)
C7 C3 C6 112.7(4)
N1 C3 H3A 107.8
C7 C3 H3A 107.8
C6 C3 H3A 107.8
C2 C4 H4A 109.5
C2 C4 H4B 109.5
H4A C4 H4B 109.5
C2 C4 H4C 109.5
H4A C4 H4C 109.5
H4B C4 H4C 109.5
C2 C5 H5A 109.5
C2 C5 H5B 109.5
H5A C5 H5B 109.5
C2 C5 H5C 109.5
H5A C5 H5C 109.5
H5B C5 H5C 109.5
C10 C6 C3 113.1(4)
C10 C6 H6A 109.0
C3 C6 H6A 109.0
C10 C6 H6B 109.0
C3 C6 H6B 109.0
H6A C6 H6B 107.8
N2 C7 C8 114.1(5)
N2 C7 C3 121.1(5)
C8 C7 C3 124.8(5)
C7 C8 C9 113.2(6)
C7 C8 C14 101.8(4)
C9 C8 C14 105.7(6)
C7 C8 H8 111.9
C9 C8 H8 111.9
C14 C8 H8 111.9
N3 C9 C8 104.6(7)
N3 C9 H9A 110.8
C8 C9 H9A 110.8
N3 C9 H9B 110.8
C8 C9 H9B 110.8
H9A C9 H9B 108.9
C11 C10 C13 118.5(6)
C11 C10 C6 120.9(6)
C13 C10 C6 120.6(5)
C10 C11 C17 121.0(7)
C10 C11 H11 119.5
C17 C11 H11 119.5
C18 C12 C13 118.9(7)
C18 C12 H12 120.5
C13 C12 H12 120.5
C10 C13 C12 121.0(6)
C10 C13 H13 119.5
C12 C13 H13 119.5
O3 C14 C15 110.3(5)
O3 C14 C8 105.2(4)
C15 C14 C8 105.2(5)
O3 C14 H14 111.9
C15 C14 H14 111.9
C8 C14 H14 111.9
N3 C15 C14 104.6(6)
N3 C15 H15A 110.8
C14 C15 H15A 110.8
N3 C15 H15B 110.8
C14 C15 H15B 110.8
H15A C15 H15B 108.9
C2 C16 H16A 109.5
C2 C16 H16B 109.5
H16A C16 H16B 109.5
C2 C16 H16C 109.5
H16A C16 H16C 109.5
H16B C16 H16C 109.5
C18 C17 C11 119.8(8)
C18 C17 H17 120.1
C11 C17 H17 120.1
C17 C18 C12 120.8(8)
C17 C18 H18 119.6
C12 C18 H18 119.6

loop_
_geom_bond_atom_site_label_1
_geom_bond_atom_site_label_2
_geom_bond_distance
O1 C1 1.214(4)
O2 C1 1.340(5)
O2 C2 1.479(5)
O3 N2 1.413(5)
O3 C14 1.441(6)
N1 C1 1.348(5)
N1 C3 1.448(5)
N1 H1 0.8600
N2 C7 1.269(6)
N3 C9 1.446(11)
N3 C15 1.466(9)
N3 H3 0.8600
C2 C4 1.494(8)
C2 C5 1.505(7)
C2 C16 1.536(6)
C3 C7 1.490(7)
C3 C6 1.540(6)
C3 H3A 0.9800
C4 H4A 0.9600
C4 H4B 0.9600
C4 H4C 0.9600
C5 H5A 0.9600
C5 H5B 0.9600
C5 H5C 0.9600
C6 C10 1.517(7)
C6 H6A 0.9700
C6 H6B 0.9700
C7 C8 1.486(7)
C8 C9 1.492(10)
C8 C14 1.508(7)
C8 H8 0.9800
C9 H9A 0.9700
C9 H9B 0.9700
C10 C11 1.372(7)
C10 C13 1.377(7)
C11 C17 1.377(10)
C11 H11 0.9300
C12 C18 1.370(11)
C12 C13 1.387(9)
C12 H12 0.9300
C13 H13 0.9300
C14 C15 1.495(8)
C14 H14 0.9800
C15 H15A 0.9700
C15 H15B 0.9700
C16 H16A 0.9600
C16 H16B 0.9600
C16 H16C 0.9600
C17 C18 1.362(11)
C17 H17 0.9300
C18 H18 0.9300

loop_
_geom_torsion_atom_site_label_1
_geom_torsion_atom_site_label_2
_geom_torsion_atom_site_label_3
_geom_torsion_atom_site_label_4
_geom_torsion
C14 O3 N2 C7 0.4(6)
C2 O2 C1 O1 -5.6(8)
C2 O2 C1 N1 176.9(4)
C3 N1 C1 O1 8.1(8)
C3 N1 C1 O2 -174.4(5)
C1 O2 C2 C4 -62.1(6)
C1 O2 C2 C5 63.5(6)
C1 O2 C2 C16 -178.9(5)
C1 N1 C3 C7 -124.9(5)
C1 N1 C3 C6 109.9(5)
N1 C3 C6 C10 -62.8(5)
C7 C3 C6 C10 173.7(4)
O3 N2 C7 C8 -0.9(7)
O3 N2 C7 C3 -177.6(4)
N1 C3 C7 N2 -144.4(5)
C6 C3 C7 N2 -20.2(6)
N1 C3 C7 C8 39.4(6)
C6 C3 C7 C8 163.5(5)
N2 C7 C8 C9 -111.9(7)
C3 C7 C8 C9 64.6(8)
N2 C7 C8 C14 1.1(7)
C3 C7 C8 C14 177.6(4)
C15 N3 C9 C8 38.5(9)
C7 C8 C9 N3 86.3(8)
C14 C8 C9 N3 -24.3(8)
C3 C6 C10 C11 84.8(6)
C3 C6 C10 C13 -93.5(5)
C13 C10 C11 C17 -1.2(9)
C6 C10 C11 C17 -179.5(6)
C11 C10 C13 C12 1.9(8)
C6 C10 C13 C12 -179.9(5)
C18 C12 C13 C10 -1.0(9)
N2 O3 C14 C15 113.2(5)
N2 O3 C14 C8 0.3(6)
C7 C8 C14 O3 -0.7(6)
C9 C8 C14 O3 117.7(6)
C7 C8 C14 C15 -117.2(6)
C9 C8 C14 C15 1.3(7)
C9 N3 C15 C14 -37.7(9)
O3 C14 C15 N3 -91.1(7)
C8 C14 C15 N3 21.8(8)
C10 C11 C17 C18 -0.3(11)
C11 C17 C18 C12 1.2(13)
C13 C12 C18 C17 -0.5(12)
